data_4121703
loop_
_publ_author_name
'Fujino, Daishi'
'Yorimitsu, Hideki'
'Osuka, Atsuhiro'

_publ_section_title
;
 Regiocontrolled palladium-catalyzed arylative cyclizations of alkynols.
;
_journal_issue 17
_journal_name_full 'Journal of the American Chemical Society'
_journal_page_first 6255
_journal_page_last 6258
_journal_paper_doi 10.1021/ja5029028
_journal_volume 136
_journal_year 2014
_chemical_absolute_configuration ad
_chemical_formula_moiety 'C21 H29 N O3 S'
_chemical_formula_sum 'C21 H29 N O3 S'
_chemical_formula_weight 375.51
_chemical_name_systematic
; 
 ? 
;
_space_group_IT_number 19
_symmetry_cell_setting orthorhombic
_symmetry_Int_Tables_number 19
_symmetry_space_group_name_Hall 'P 2ac 2ab'
_symmetry_space_group_name_H-M 'P 21 21 21'
_atom_sites_solution_hydrogens geom
_atom_sites_solution_primary direct
_atom_sites_solution_secondary difmap
_audit_creation_method SHELXL-97
_cell_angle_alpha 90.00
_cell_angle_beta 90.00
_cell_angle_gamma 90.00
_cell_formula_units_Z 4
_cell_length_a 8.9334(2)
_cell_length_b 11.2354(2)
_cell_length_c 19.4368(4)
_cell_measurement_temperature 93(2)
_cell_volume 1950.88(7)
_computing_structure_refinement 'SHELXL-97 (Sheldrick, 1997)'
_computing_structure_solution 'SHELXS-97 (Sheldrick, 1990)'
_diffrn_ambient_temperature 93(2)
_diffrn_detector_area_resol_mean 10.0
_diffrn_measured_fraction_theta_full 1.000
_diffrn_measured_fraction_theta_max 1.000
_diffrn_measurement_device_type 'Rigaku RAXIS-RAPID'
_diffrn_measurement_method \w
_diffrn_radiation_monochromator graphite
_diffrn_radiation_source 'fine-focus sealed tube'
_diffrn_radiation_type CuK\a
_diffrn_radiation_wavelength 1.54187
_diffrn_reflns_av_R_equivalents 0.0574
_diffrn_reflns_av_sigmaI/netI 0.0356
_diffrn_reflns_limit_h_max 10
_diffrn_reflns_limit_h_min -10
_diffrn_reflns_limit_k_max 13
_diffrn_reflns_limit_k_min -13
_diffrn_reflns_limit_l_max 23
_diffrn_reflns_limit_l_min -23
_diffrn_reflns_number 22256
_diffrn_reflns_theta_full 68.23
_diffrn_reflns_theta_max 68.23
_diffrn_reflns_theta_min 4.55
_exptl_absorpt_coefficient_mu 1.632
_exptl_absorpt_correction_T_max 0.5613
_exptl_absorpt_correction_T_min 0.3550
_exptl_absorpt_correction_type multi-scan
_exptl_absorpt_process_details
;Higashi, T. (1995). 
 Program for Absorption Correction.
 Rigaku Corporation, Tokyo, Japan.
;
_exptl_crystal_colour colorless
_exptl_crystal_density_diffrn 1.279
_exptl_crystal_density_method 'not measured'
_exptl_crystal_description 'prism '
_exptl_crystal_F_000 808
_exptl_crystal_size_max 0.80
_exptl_crystal_size_mid 0.60
_exptl_crystal_size_min 0.40
_refine_diff_density_max 0.299
_refine_diff_density_min -0.303
_refine_diff_density_rms 0.044
_refine_ls_abs_structure_details 'Flack H D (1983), Acta Cryst. A39, 876-881'
_refine_ls_abs_structure_Flack 0.018(13)
_refine_ls_extinction_method none
_refine_ls_goodness_of_fit_ref 0.840
_refine_ls_hydrogen_treatment constr
_refine_ls_matrix_type full
_refine_ls_number_parameters 235
_refine_ls_number_reflns 3562
_refine_ls_number_restraints 0
_refine_ls_restrained_S_all 0.840
_refine_ls_R_factor_all 0.0335
_refine_ls_R_factor_gt 0.0325
_refine_ls_shift/su_max 0.000
_refine_ls_shift/su_mean 0.000
_refine_ls_structure_factor_coef Fsqd
_refine_ls_weighting_details 'calc w=1/[\s^2^(Fo^2^)+(0.1000P)^2^+0.0000P] where P=(Fo^2^+2Fc^2^)/3'
_refine_ls_weighting_scheme calc
_refine_ls_wR_factor_gt 0.0976
_refine_ls_wR_factor_ref 0.0994
_reflns_number_gt 3448
_reflns_number_total 3562
_reflns_threshold_expression >2sigma(I)
_cod_data_source_file ja5029028_si_005.cif
_cod_data_source_block 130811fu
_cod_depositor_comments 'Adding full bibliography for 4121701--4121704.cif.'
_cod_database_code 4121703

loop_
_symmetry_equiv_pos_as_xyz
'x, y, z'
'-x+1/2, -y, z+1/2'
'x+1/2, -y+1/2, -z'
'-x, y+1/2, -z+1/2'

loop_
_atom_site_label
_atom_site_type_symbol
_atom_site_fract_x
_atom_site_fract_y
_atom_site_fract_z
_atom_site_U_iso_or_equiv
_atom_site_adp_type
_atom_site_occupancy
_atom_site_symmetry_multiplicity
_atom_site_calc_flag
_atom_site_refinement_flags
O1 O 0.44562(13) -0.00113(11) 0.20709(6) 0.0237(3) Uani 1 1 d .
O2 O 0.33196(15) 0.26894(13) 0.08417(6) 0.0318(3) Uani 1 1 d .
O3 O 0.60104(17) 0.30711(12) 0.07782(7) 0.0345(3) Uani 1 1 d .
C1 C 0.50666(19) 0.10621(15) 0.18095(8) 0.0213(4) Uani 1 1 d .
H1 H 0.4335 0.1703 0.1929 0.026 Uiso 1 1 calc R
C2 C 0.6541(2) 0.14035(16) 0.21598(9) 0.0232(4) Uani 1 1 d .
H2 H 0.6820 0.2209 0.1982 0.028 Uiso 1 1 calc R
C3 C 0.6167(2) 0.15606(18) 0.29323(9) 0.0305(4) Uani 1 1 d .
H3 H 0.7105 0.1693 0.3192 0.037 Uiso 1 1 calc R
H4 H 0.5529 0.2274 0.2991 0.037 Uiso 1 1 calc R
C4 C 0.5358(2) 0.04784(19) 0.32280(9) 0.0318(4) Uani 1 1 d .
H5 H 0.6059 -0.0203 0.3253 0.038 Uiso 1 1 calc R
H6 H 0.5012 0.0658 0.3700 0.038 Uiso 1 1 calc R
C5 C 0.4026(2) 0.01473(19) 0.27823(9) 0.0293(4) Uani 1 1 d .
H7 H 0.3576 -0.0599 0.2957 0.035 Uiso 1 1 calc R
H8 H 0.3260 0.0782 0.2813 0.035 Uiso 1 1 calc R
C6 C 0.78899(19) 0.06016(16) 0.20416(8) 0.0235(4) Uani 1 1 d .
C7 C 0.9236(2) 0.11396(18) 0.18422(9) 0.0286(4) Uani 1 1 d .
H9 H 0.9256 0.1973 0.1759 0.034 Uiso 1 1 calc R
C8 C 1.0537(2) 0.0486(2) 0.17631(11) 0.0385(5) Uani 1 1 d .
H10 H 1.1439 0.0871 0.1630 0.046 Uiso 1 1 calc R
C9 C 1.0522(2) -0.0727(2) 0.18779(10) 0.0382(5) Uani 1 1 d .
H11 H 1.1414 -0.1178 0.1826 0.046 Uiso 1 1 calc R
C10 C 0.9213(2) -0.12793(19) 0.20671(10) 0.0347(5) Uani 1 1 d .
H12 H 0.9206 -0.2115 0.2142 0.042 Uiso 1 1 calc R
C11 C 0.7892(2) -0.06271(16) 0.21517(9) 0.0271(4) Uani 1 1 d .
H13 H 0.6996 -0.1020 0.2284 0.033 Uiso 1 1 calc R
C12 C 0.4909(2) 0.16777(14) -0.01941(8) 0.0212(3) Uani 1 1 d .
H14 H 0.3929 0.1735 -0.0430 0.025 Uiso 1 1 calc R
H15 H 0.5662 0.2124 -0.0465 0.025 Uiso 1 1 calc R
C13 C 0.53775(18) 0.03802(14) -0.01123(8) 0.0193(3) Uani 1 1 d .
C14 C 0.59765(18) 0.01799(14) 0.06281(8) 0.0195(3) Uani 1 1 d .
H29 H 0.7060 0.0395 0.0662 0.023 Uiso 1 1 calc R
C15 C 0.5739(2) -0.11833(14) 0.07367(9) 0.0241(4) Uani 1 1 d .
H16 H 0.6688 -0.1582 0.0864 0.029 Uiso 1 1 calc R
H17 H 0.4983 -0.1339 0.1098 0.029 Uiso 1 1 calc R
C16 C 0.5183(2) -0.16017(14) 0.00272(8) 0.0206(4) Uani 1 1 d .
H18 H 0.4706 -0.2407 0.0028 0.025 Uiso 1 1 calc R
C17 C 0.6488(2) -0.14665(16) -0.04866(9) 0.0262(4) Uani 1 1 d .
H19 H 0.6262 -0.1877 -0.0925 0.031 Uiso 1 1 calc R
H20 H 0.7426 -0.1795 -0.0294 0.031 Uiso 1 1 calc R
C18 C 0.66152(19) -0.00936(16) -0.05961(9) 0.0242(4) Uani 1 1 d .
H21 H 0.7614 0.0206 -0.0460 0.029 Uiso 1 1 calc R
H22 H 0.6418 0.0128 -0.1081 0.029 Uiso 1 1 calc R
C19 C 0.4124(2) -0.05772(15) -0.01930(8) 0.0213(4) Uani 1 1 d .
C20 C 0.2742(2) -0.04118(16) 0.02710(10) 0.0271(4) Uani 1 1 d .
H23 H 0.2132 0.0247 0.0096 0.041 Uiso 1 1 calc R
H24 H 0.3067 -0.0232 0.0741 0.041 Uiso 1 1 calc R
H25 H 0.2148 -0.1145 0.0271 0.041 Uiso 1 1 calc R
C21 C 0.3542(2) -0.06691(16) -0.09353(9) 0.0313(4) Uani 1 1 d .
H26 H 0.4388 -0.0781 -0.1250 0.047 Uiso 1 1 calc R
H27 H 0.3009 0.0064 -0.1056 0.047 Uiso 1 1 calc R
H28 H 0.2859 -0.1348 -0.0973 0.047 Uiso 1 1 calc R
S1 S 0.47856(5) 0.22545(3) 0.066310(19) 0.02078(13) Uani 1 1 d .
N1 N 0.50525(15) 0.09692(12) 0.10597(7) 0.0198(3) Uani 1 1 d .

loop_
_atom_site_aniso_label
_atom_site_aniso_U_11
_atom_site_aniso_U_22
_atom_site_aniso_U_33
_atom_site_aniso_U_23
_atom_site_aniso_U_13
_atom_site_aniso_U_12
O1 0.0215(6) 0.0279(6) 0.0217(6) 0.0026(5) 0.0008(4) -0.0008(5)
O2 0.0341(7) 0.0302(7) 0.0312(7) 0.0029(5) 0.0015(5) 0.0166(6)
O3 0.0449(8) 0.0265(7) 0.0320(7) -0.0022(5) -0.0040(6) -0.0129(6)
C1 0.0211(8) 0.0219(8) 0.0208(8) -0.0003(6) -0.0003(6) 0.0031(7)
C2 0.0246(9) 0.0210(8) 0.0240(8) -0.0006(7) -0.0020(7) 0.0019(7)
C3 0.0307(10) 0.0356(10) 0.0252(9) -0.0068(8) -0.0057(8) 0.0073(9)
C4 0.0276(10) 0.0483(12) 0.0194(8) 0.0014(8) -0.0015(7) 0.0068(9)
C5 0.0246(9) 0.0418(11) 0.0216(8) 0.0037(7) 0.0047(7) 0.0024(9)
C6 0.0204(8) 0.0288(9) 0.0212(7) -0.0028(7) -0.0059(7) 0.0015(7)
C7 0.0240(9) 0.0363(10) 0.0257(8) -0.0035(8) -0.0017(7) -0.0045(8)
C8 0.0243(10) 0.0542(13) 0.0370(10) -0.0083(10) 0.0007(8) -0.0015(10)
C9 0.0261(10) 0.0507(13) 0.0379(10) -0.0114(9) -0.0060(8) 0.0124(9)
C10 0.0342(10) 0.0349(10) 0.0350(10) -0.0050(8) -0.0065(8) 0.0107(9)
C11 0.0231(9) 0.0297(10) 0.0286(9) 0.0012(7) -0.0037(7) 0.0038(8)
C12 0.0259(9) 0.0178(8) 0.0200(7) 0.0011(6) 0.0002(7) 0.0009(7)
C13 0.0187(8) 0.0160(8) 0.0232(8) 0.0007(6) 0.0013(6) -0.0006(7)
C14 0.0161(7) 0.0198(8) 0.0226(8) -0.0014(6) -0.0003(6) 0.0026(6)
C15 0.0289(9) 0.0183(8) 0.0252(8) 0.0026(7) 0.0000(7) 0.0047(7)
C16 0.0198(8) 0.0146(8) 0.0273(8) 0.0010(6) 0.0037(7) -0.0011(6)
C17 0.0251(9) 0.0197(8) 0.0338(9) -0.0027(7) 0.0098(7) 0.0000(7)
C18 0.0244(8) 0.0236(9) 0.0247(8) -0.0007(7) 0.0064(7) -0.0004(7)
C19 0.0197(8) 0.0190(8) 0.0254(8) -0.0012(6) -0.0007(7) 0.0007(7)
C20 0.0163(8) 0.0201(8) 0.0451(10) 0.0000(8) 0.0034(7) -0.0014(7)
C21 0.0361(10) 0.0247(10) 0.0332(9) -0.0028(7) -0.0137(8) -0.0018(8)
S1 0.0252(2) 0.0157(2) 0.0215(2) 0.00101(14) -0.00022(15) 0.00215(16)
N1 0.0204(7) 0.0186(6) 0.0203(6) -0.0002(5) -0.0015(5) 0.0047(6)

loop_
_atom_type_symbol
_atom_type_description
_atom_type_scat_dispersion_real
_atom_type_scat_dispersion_imag
_atom_type_scat_source
C C 0.0181 0.0091 'International Tables Vol C Tables 4.2.6.8 and 6.1.1.4'
H H 0.0000 0.0000 'International Tables Vol C Tables 4.2.6.8 and 6.1.1.4'
O O 0.0492 0.0322 'International Tables Vol C Tables 4.2.6.8 and 6.1.1.4'
N N 0.0311 0.0180 'International Tables Vol C Tables 4.2.6.8 and 6.1.1.4'
S S 0.3331 0.5567 'International Tables Vol C Tables 4.2.6.8 and 6.1.1.4'

loop_
_geom_angle_atom_site_label_1
_geom_angle_atom_site_label_2
_geom_angle_atom_site_label_3
_geom_angle
C1 O1 C5 109.89(13)
O1 C1 N1 107.07(13)
O1 C1 C2 112.61(13)
N1 C1 C2 117.95(14)
O1 C1 H1 106.1
N1 C1 H1 106.1
C2 C1 H1 106.1
C6 C2 C1 117.74(14)
C6 C2 C3 112.63(14)
C1 C2 C3 105.89(14)
C6 C2 H2 106.6
C1 C2 H2 106.6
C3 C2 H2 106.6
C4 C3 C2 112.12(15)
C4 C3 H3 109.2
C2 C3 H3 109.2
C4 C3 H4 109.2
C2 C3 H4 109.2
H3 C3 H4 107.9
C5 C4 C3 110.57(15)
C5 C4 H5 109.5
C3 C4 H5 109.5
C5 C4 H6 109.5
C3 C4 H6 109.5
H5 C4 H6 108.1
O1 C5 C4 111.56(15)
O1 C5 H7 109.3
C4 C5 H7 109.3
O1 C5 H8 109.3
C4 C5 H8 109.3
H7 C5 H8 108.0
C11 C6 C7 117.88(17)
C11 C6 C2 124.26(17)
C7 C6 C2 117.77(16)
C8 C7 C6 121.55(18)
C8 C7 H9 119.2
C6 C7 H9 119.2
C9 C8 C7 119.82(18)
C9 C8 H10 120.1
C7 C8 H10 120.1
C10 C9 C8 119.86(19)
C10 C9 H11 120.1
C8 C9 H11 120.1
C9 C10 C11 120.83(19)
C9 C10 H12 119.6
C11 C10 H12 119.6
C6 C11 C10 120.05(18)
C6 C11 H13 120.0
C10 C11 H13 120.0
C13 C12 S1 105.42(11)
C13 C12 H14 110.7
S1 C12 H14 110.7
C13 C12 H15 110.7
S1 C12 H15 110.7
H14 C12 H15 108.8
C12 C13 C18 117.53(14)
C12 C13 C14 109.26(13)
C18 C13 C14 105.51(13)
C12 C13 C19 116.83(14)
C18 C13 C19 102.40(13)
C14 C13 C19 103.92(12)
N1 C14 C13 104.33(12)
N1 C14 C15 115.94(13)
C13 C14 C15 102.76(13)
N1 C14 H29 111.1
C13 C14 H29 111.1
C15 C14 H29 111.1
C16 C15 C14 102.85(13)
C16 C15 H16 111.2
C14 C15 H16 111.2
C16 C15 H17 111.2
C14 C15 H17 111.2
H16 C15 H17 109.1
C15 C16 C17 107.84(14)
C15 C16 C19 102.57(13)
C17 C16 C19 102.08(13)
C15 C16 H18 114.3
C17 C16 H18 114.3
C19 C16 H18 114.3
C16 C17 C18 103.93(13)
C16 C17 H19 111.0
C18 C17 H19 111.0
C16 C17 H20 111.0
C18 C17 H20 111.0
H19 C17 H20 109.0
C13 C18 C17 101.84(13)
C13 C18 H21 111.4
C17 C18 H21 111.4
C13 C18 H22 111.4
C17 C18 H22 111.4
H21 C18 H22 109.3
C21 C19 C20 106.67(15)
C21 C19 C16 114.56(14)
C20 C19 C16 114.66(14)
C21 C19 C13 112.53(14)
C20 C19 C13 115.66(13)
C16 C19 C13 92.64(13)
C19 C20 H23 109.5
C19 C20 H24 109.5
H23 C20 H24 109.5
C19 C20 H25 109.5
H23 C20 H25 109.5
H24 C20 H25 109.5
C19 C21 H26 109.5
C19 C21 H27 109.5
H26 C21 H27 109.5
C19 C21 H28 109.5
H26 C21 H28 109.5
H27 C21 H28 109.5
O2 S1 O3 115.83(9)
O2 S1 N1 108.36(8)
O3 S1 N1 111.89(8)
O2 S1 C12 113.75(8)
O3 S1 C12 109.10(8)
N1 S1 C12 96.25(7)
C1 N1 C14 127.31(13)
C1 N1 S1 113.81(11)
C14 N1 S1 109.92(10)

loop_
_geom_bond_atom_site_label_1
_geom_bond_atom_site_label_2
_geom_bond_distance
O1 C1 1.418(2)
O1 C5 1.4460(19)
O2 S1 1.4403(13)
O3 S1 1.4453(14)
C1 N1 1.461(2)
C1 C2 1.532(2)
C1 H1 1.0000
C2 C6 1.522(2)
C2 C3 1.548(2)
C2 H2 1.0000
C3 C4 1.527(3)
C3 H3 0.9900
C3 H4 0.9900
C4 C5 1.518(3)
C4 H5 0.9900
C4 H6 0.9900
C5 H7 0.9900
C5 H8 0.9900
C6 C11 1.397(2)
C6 C7 1.401(2)
C7 C8 1.383(3)
C7 H9 0.9500
C8 C9 1.381(3)
C8 H10 0.9500
C9 C10 1.374(3)
C9 H11 0.9500
C10 C11 1.399(3)
C10 H12 0.9500
C11 H13 0.9500
C12 C13 1.525(2)
C12 S1 1.7910(16)
C12 H14 0.9900
C12 H15 0.9900
C13 C18 1.546(2)
C13 C14 1.552(2)
C13 C19 1.561(2)
C14 N1 1.474(2)
C14 C15 1.561(2)
C14 H29 1.0000
C15 C16 1.539(2)
C15 H16 0.9900
C15 H17 0.9900
C16 C17 1.542(2)
C16 C19 1.550(2)
C16 H18 1.0000
C17 C18 1.561(2)
C17 H19 0.9900
C17 H20 0.9900
C18 H21 0.9900
C18 H22 0.9900
C19 C21 1.537(2)
C19 C20 1.540(2)
C20 H23 0.9800
C20 H24 0.9800
C20 H25 0.9800
C21 H26 0.9800
C21 H27 0.9800
C21 H28 0.9800
S1 N1 1.6543(14)

loop_
_geom_torsion_atom_site_label_1
_geom_torsion_atom_site_label_2
_geom_torsion_atom_site_label_3
_geom_torsion_atom_site_label_4
_geom_torsion
C5 O1 C1 N1 -163.15(12)
C5 O1 C1 C2 65.63(17)
O1 C1 C2 C6 66.64(19)
N1 C1 C2 C6 -58.9(2)
O1 C1 C2 C3 -60.36(18)
N1 C1 C2 C3 174.13(15)
C6 C2 C3 C4 -77.5(2)
C1 C2 C3 C4 52.51(19)
C2 C3 C4 C5 -51.1(2)
C1 O1 C5 C4 -60.52(19)
C3 C4 C5 O1 53.6(2)
C1 C2 C6 C11 -53.0(2)
C3 C2 C6 C11 70.7(2)
C1 C2 C6 C7 130.31(16)
C3 C2 C6 C7 -106.01(18)
C11 C6 C7 C8 -0.7(3)
C2 C6 C7 C8 176.17(16)
C6 C7 C8 C9 0.4(3)
C7 C8 C9 C10 0.3(3)
C8 C9 C10 C11 -0.6(3)
C7 C6 C11 C10 0.5(3)
C2 C6 C11 C10 -176.24(15)
C9 C10 C11 C6 0.2(3)
S1 C12 C13 C18 -135.66(13)
S1 C12 C13 C14 -15.55(16)
S1 C12 C13 C19 101.99(14)
C12 C13 C14 N1 34.76(17)
C18 C13 C14 N1 162.00(13)
C19 C13 C14 N1 -90.64(14)
C12 C13 C14 C15 156.15(14)
C18 C13 C14 C15 -76.61(15)
C19 C13 C14 C15 30.75(15)
N1 C14 C15 C16 118.31(15)
C13 C14 C15 C16 5.20(16)
C14 C15 C16 C17 67.51(16)
C14 C15 C16 C19 -39.77(16)
C15 C16 C17 C18 -72.56(17)
C19 C16 C17 C18 35.06(16)
C12 C13 C18 C17 -166.45(14)
C14 C13 C18 C17 71.50(16)
C19 C13 C18 C17 -36.97(16)
C16 C17 C18 C13 1.25(17)
C15 C16 C19 C21 172.51(15)
C17 C16 C19 C21 60.87(18)
C15 C16 C19 C20 -63.66(18)
C17 C16 C19 C20 -175.29(14)
C15 C16 C19 C13 56.23(14)
C17 C16 C19 C13 -55.41(14)
C12 C13 C19 C21 68.70(19)
C18 C13 C19 C21 -61.20(17)
C14 C13 C19 C21 -170.88(14)
C12 C13 C19 C20 -54.2(2)
C18 C13 C19 C20 175.85(14)
C14 C13 C19 C20 66.18(16)
C12 C13 C19 C16 -173.29(13)
C18 C13 C19 C16 56.80(14)
C14 C13 C19 C16 -52.87(13)
C13 C12 S1 O2 -120.04(12)
C13 C12 S1 O3 108.95(12)
C13 C12 S1 N1 -6.82(13)
O1 C1 N1 C14 -69.2(2)
C2 C1 N1 C14 59.0(2)
O1 C1 N1 S1 147.26(11)
C2 C1 N1 S1 -84.56(16)
C13 C14 N1 C1 174.84(15)
C15 C14 N1 C1 62.6(2)
C13 C14 N1 S1 -40.48(14)
C15 C14 N1 S1 -152.68(12)
O2 S1 N1 C1 -63.76(13)
O3 S1 N1 C1 65.15(13)
C12 S1 N1 C1 178.64(12)
O2 S1 N1 C14 146.42(11)
O3 S1 N1 C14 -84.68(12)
C12 S1 N1 C14 28.82(12)
